data_4350524
loop_
_publ_author_name
'Jia, Junhua'
'Lin, Xiang'
'Blake, Alexander J.'
'Champness, Neil R.'
'Hubberstey, Peter'
'Shao, Limin'
'Walker, Gavin'
'Wilson, Claire'
'Schr\"oder, Martin'

_publ_section_title
;
 Triggered ligand release coupled to framework rearrangement: generating
 crystalline porous coordination materials.
;
_journal_issue 22
_journal_name_full 'Inorganic chemistry'
_journal_page_first 8838
_journal_page_last 8840
_journal_paper_doi 10.1021/ic061095u
_journal_volume 45
_journal_year 2006
_chemical_formula_moiety 'C27 H23 N5 O14 Y2, H2O'
_chemical_formula_sum 'C27 H25 N5 O15 Y2'
_chemical_formula_weight 837.34
_space_group_IT_number 62
_space_group_name_Hall '-P 2ac 2n'
_space_group_name_H-M_alt 'P n m a'
_symmetry_cell_setting orthorhombic
_symmetry_space_group_name_H-M 'P n m a'
_atom_sites_solution_hydrogens geom
_atom_sites_solution_primary direct
_atom_sites_solution_secondary difmap
_audit_creation_method SHELXL-97
_cell_angle_alpha 90.00
_cell_angle_beta 90.00
_cell_angle_gamma 90.00
_cell_formula_units_Z 4
_cell_length_a 8.5083(14)
_cell_length_b 28.452(5)
_cell_length_c 15.704(3)
_cell_measurement_reflns_used 1836
_cell_measurement_temperature 150(2)
_cell_measurement_theta_max 22.4
_cell_measurement_theta_min 2.75
_cell_volume 3801.6(12)
_computing_structure_refinement 'SHELXL-97 (Sheldrick, 1997)'
_computing_structure_solution 'SHELXS-97 (Sheldrick, 1990)'
_diffrn_ambient_temperature 150(2)
_diffrn_measured_fraction_theta_full 0.990
_diffrn_measured_fraction_theta_max 0.990
_diffrn_measurement_device_type 'Bruker APEXII CCD area detector'
_diffrn_measurement_method omega
_diffrn_radiation_monochromator 'silicon (111)'
_diffrn_radiation_source 'Daresbury Laboratory Station 9.8'
_diffrn_radiation_type synchrotron
_diffrn_radiation_wavelength 0.6886
_diffrn_reflns_av_R_equivalents 0.043
_diffrn_reflns_av_sigmaI/netI 0.0910
_diffrn_reflns_limit_h_max 11
_diffrn_reflns_limit_h_min 0
_diffrn_reflns_limit_k_max 37
_diffrn_reflns_limit_k_min 0
_diffrn_reflns_limit_l_max 20
_diffrn_reflns_limit_l_min 0
_diffrn_reflns_number 25908
_diffrn_reflns_theta_full 28.28
_diffrn_reflns_theta_max 28.28
_diffrn_reflns_theta_min 2.72
_exptl_absorpt_coefficient_mu 3.105
_exptl_absorpt_correction_T_max 1.000
_exptl_absorpt_correction_T_min 0.697
_exptl_absorpt_correction_type multi-scan
_exptl_absorpt_process_details '(SADABS version 2.10; Bruker, 2003)'
_exptl_crystal_colour COLOURLESS
_exptl_crystal_density_diffrn 1.463
_exptl_crystal_density_method 'not measured'
_exptl_crystal_description PLATE
_exptl_crystal_F_000 1680
_exptl_crystal_size_max 0.3
_exptl_crystal_size_mid 0.05
_exptl_crystal_size_min 0.01
_refine_diff_density_max 0.633
_refine_diff_density_min -0.458
_refine_diff_density_rms 0.106
_refine_ls_extinction_coef 0.0088(7)
_refine_ls_extinction_expression Fc^*^=kFc[1+0.001xFc^2^\l^3^/sin(2\q)]^-1/4^
_refine_ls_extinction_method SHELXL
_refine_ls_goodness_of_fit_ref 0.870
_refine_ls_hydrogen_treatment mixed
_refine_ls_matrix_type full
_refine_ls_number_parameters 221
_refine_ls_number_reflns 4759
_refine_ls_number_restraints 7
_refine_ls_restrained_S_all 0.873
_refine_ls_R_factor_all 0.1116
_refine_ls_R_factor_gt 0.0544
_refine_ls_shift/su_max 0.001
_refine_ls_shift/su_mean 0.000
_refine_ls_structure_factor_coef Fsqd
_refine_ls_weighting_details 'calc w=1/[\s^2^(Fo^2^)+(0.0821P)^2^] where P=(Fo^2^+2Fc^2^)/3'
_refine_ls_weighting_scheme calc
_refine_ls_wR_factor_gt 0.1279
_refine_ls_wR_factor_ref 0.1453
_reflns_number_gt 2524
_reflns_number_total 4759
_reflns_threshold_expression >2sigma(I)
_cod_data_source_file ic061095urom20060618_072607.cif
_cod_data_source_block '_Compound_2'
_cod_depositor_comments
;
The following automatic conversions were performed:

data item '_symmetry_cell_setting' value 'Orthorhombic' was changed
to 'orthorhombic' in accordance with the
/home/saulius/struct/COD-crude-data/automatic-downloads/DataCite-retrospective/ACS/depositions/lib/dictionaries/cif_core.dic
dictionary named 'cif_core.dic' version 2.4.2 last updated on
2011-04-26.

Automatic conversion script
Id: cif_fix_values 6909 2019-04-08 15:41:33Z antanas 
;
_cod_database_code 4350524

loop_
_symmetry_equiv_pos_as_xyz
'x, y, z'
'-x+1/2, -y, z+1/2'
'-x, y+1/2, -z'
'x+1/2, -y+1/2, -z+1/2'
'-x, -y, -z'
'x-1/2, y, -z-1/2'
'x, -y-1/2, z'
'-x-1/2, y-1/2, z-1/2'

loop_
_atom_site_label
_atom_site_type_symbol
_atom_site_fract_x
_atom_site_fract_y
_atom_site_fract_z
_atom_site_U_iso_or_equiv
_atom_site_adp_type
_atom_site_occupancy
_atom_site_symmetry_multiplicity
_atom_site_calc_flag
_atom_site_refinement_flags
_atom_site_disorder_assembly
_atom_site_disorder_group
Y1 Y 0.02622(5) 0.415145(15) 0.19858(3) 0.03550(17) Uani 1 1 d . . .
O1 O -0.0609(4) 0.33865(12) 0.2103(2) 0.0469(9) Uani 1 1 d . . .
O1N O 0.0847(4) 0.39216(13) 0.0577(2) 0.0499(9) Uani 1 1 d . . .
O2 O -0.2292(4) 0.37570(11) 0.2923(2) 0.0428(8) Uani 1 1 d . . .
O3 O 0.4070(5) 0.47928(12) 0.2407(2) 0.0544(9) Uani 1 1 d . . .
O4 O 0.1914(4) 0.47420(12) 0.1588(2) 0.0533(10) Uani 1 1 d . . .
O5 O 0.4187(4) 0.59174(13) -0.1592(2) 0.0493(9) Uani 1 1 d . . .
O6 O 0.1839(4) 0.56847(13) -0.1113(2) 0.0499(9) Uani 1 1 d . . .
C1 C 0.5486(6) 0.58184(18) 0.0038(4) 0.0480(13) Uani 1 1 d . . .
H1A H 0.6013 0.6016 -0.0357 0.058 Uiso 1 1 calc R . .
C2 C 0.4008(5) 0.56522(17) -0.0178(3) 0.0397(11) Uani 1 1 d . . .
C3 C 0.3243(5) 0.53567(16) 0.0391(3) 0.0385(11) Uani 1 1 d . . .
H3A H 0.2227 0.5237 0.0264 0.046 Uiso 1 1 calc R . .
C4 C 0.3979(5) 0.52405(16) 0.1140(3) 0.0386(11) Uani 1 1 d . . .
C5 C 0.5469(6) 0.54327(19) 0.1298(3) 0.0472(13) Uani 1 1 d . . .
H5A H 0.5976 0.5353 0.1818 0.057 Uiso 1 1 calc R . .
C6 C 0.3273(6) 0.48942(18) 0.1764(3) 0.0447(12) Uani 1 1 d . . .
C7 C 0.3292(6) 0.57604(17) -0.1020(3) 0.0424(12) Uani 1 1 d . . .
C8 C -0.2952(5) 0.29036(18) 0.3795(3) 0.0447(12) Uani 1 1 d . . .
H8A H -0.3263 0.3193 0.4045 0.054 Uiso 1 1 calc R . .
C9 C -0.2105(5) 0.29204(16) 0.3045(3) 0.0394(11) Uani 1 1 d . . .
C10 C -0.1650(8) 0.2500 0.2674(5) 0.0419(16) Uani 1 2 d S . .
H10A H -0.1032 0.2500 0.2171 0.050 Uiso 1 2 calc SR . .
C11 C -0.1665(6) 0.33799(17) 0.2667(3) 0.0410(11) Uani 1 1 d . . .
N1 N 0.6211(5) 0.57175(16) 0.0768(3) 0.0519(12) Uani 1 1 d . . .
N1N N 0.0199(7) 0.38686(17) -0.0802(3) 0.0800(17) Uani 1 1 d D . .
N2 N -0.3368(7) 0.2500 0.4199(4) 0.0476(15) Uani 1 2 d S . .
C1NC C 0.0558(6) 0.4106(2) -0.0120(4) 0.0512(14) Uani 1 1 d D A .
C1NB C 0.0032(9) 0.4109(3) -0.1638(4) 0.081(2) Uani 1 1 d D A .
H1NA H 0.0034 0.4450 -0.1552 0.121 Uiso 1 1 calc R . .
H1NB H -0.0960 0.4014 -0.1905 0.121 Uiso 1 1 calc R . .
H1NC H 0.0911 0.4021 -0.2008 0.121 Uiso 1 1 calc R . .
C1NA C 0.0711(19) 0.3356(3) -0.0853(8) 0.088(4) Uiso 0.50 1 d PD A 1
C1ND C -0.050(2) 0.3387(4) -0.0695(8) 0.098(5) Uiso 0.50 1 d PD A 2

loop_
_atom_site_aniso_label
_atom_site_aniso_U_11
_atom_site_aniso_U_22
_atom_site_aniso_U_33
_atom_site_aniso_U_23
_atom_site_aniso_U_13
_atom_site_aniso_U_12
Y1 0.0206(2) 0.0437(3) 0.0422(3) 0.0014(2) -0.0012(2) -0.00060(18)
O1 0.0286(19) 0.052(2) 0.060(2) 0.0042(17) 0.0092(16) -0.0030(14)
O1N 0.0371(19) 0.070(2) 0.043(2) 0.0104(19) 0.0007(16) 0.0032(17)
O2 0.0299(17) 0.0438(18) 0.055(2) -0.0049(17) -0.0003(16) 0.0018(14)
O3 0.050(2) 0.057(2) 0.056(2) 0.008(2) -0.0073(19) 0.0018(18)
O4 0.030(2) 0.051(2) 0.078(3) 0.014(2) 0.0024(18) -0.0012(16)
O5 0.0327(19) 0.073(3) 0.042(2) -0.0027(19) -0.0038(16) -0.0043(17)
O6 0.0204(17) 0.076(2) 0.053(2) 0.0037(19) -0.0017(15) 0.0002(16)
C1 0.032(3) 0.061(3) 0.051(3) -0.003(3) 0.002(2) -0.010(2)
C2 0.025(2) 0.047(3) 0.047(3) -0.007(2) 0.001(2) 0.001(2)
C3 0.021(2) 0.044(3) 0.051(3) -0.008(2) 0.000(2) 0.0028(19)
C4 0.028(3) 0.039(2) 0.048(3) -0.002(2) 0.005(2) -0.0006(19)
C5 0.034(3) 0.066(3) 0.042(3) -0.001(3) -0.004(2) -0.009(2)
C6 0.031(3) 0.046(3) 0.057(4) -0.003(2) 0.002(2) 0.005(2)
C7 0.026(3) 0.054(3) 0.047(3) -0.006(2) -0.002(2) 0.004(2)
C8 0.030(3) 0.052(3) 0.053(3) -0.001(3) -0.003(2) 0.001(2)
C9 0.023(2) 0.051(3) 0.044(3) 0.000(2) 0.003(2) -0.0017(18)
C10 0.031(4) 0.049(4) 0.046(4) 0.000 0.005(3) 0.000
C11 0.025(2) 0.051(3) 0.047(3) -0.004(2) 0.003(2) -0.001(2)
N1 0.033(2) 0.075(3) 0.049(3) 0.001(2) -0.005(2) -0.013(2)
N1N 0.110(5) 0.062(3) 0.068(4) 0.005(3) -0.027(3) -0.013(3)
N2 0.043(4) 0.050(4) 0.050(4) 0.000 0.007(3) 0.000
C1NC 0.026(3) 0.076(4) 0.051(3) 0.000(3) 0.004(2) 0.005(2)
C1NB 0.095(6) 0.095(5) 0.053(4) 0.009(4) -0.012(4) 0.007(4)

loop_
_atom_type_symbol
_atom_type_description
_atom_type_scat_dispersion_real
_atom_type_scat_dispersion_imag
_atom_type_scat_source
C C 0.0033 0.0016 'International Tables Vol C Tables 4.2.6.8 and 6.1.1.4'
H H 0.0000 0.0000 'International Tables Vol C Tables 4.2.6.8 and 6.1.1.4'
N N 0.0061 0.0033 'International Tables Vol C Tables 4.2.6.8 and 6.1.1.4'
O O 0.0106 0.0060 'International Tables Vol C Tables 4.2.6.8 and 6.1.1.4'
Y Y -2.7962 3.5667 'International Tables Vol C Tables 4.2.6.8 and 6.1.1.4'

loop_
_geom_angle_atom_site_label_1
_geom_angle_atom_site_label_2
_geom_angle_atom_site_label_3
_geom_angle
_geom_angle_site_symmetry_1
_geom_angle_site_symmetry_3
O4 Y1 O5 101.78(13) . 2_565
O4 Y1 O3 78.47(13) . 6_556
O5 Y1 O3 75.72(13) 2_565 6_556
O4 Y1 O6 99.60(13) . 5_565
O5 Y1 O6 139.23(13) 2_565 5_565
O3 Y1 O6 75.11(14) 6_556 5_565
O4 Y1 O1 156.37(13) . .
O5 Y1 O1 84.69(13) 2_565 .
O3 Y1 O1 125.11(13) 6_556 .
O6 Y1 O1 89.36(13) 5_565 .
O4 Y1 O1N 79.47(14) . .
O5 Y1 O1N 147.93(13) 2_565 .
O3 Y1 O1N 134.65(13) 6_556 .
O6 Y1 O1N 70.20(12) 5_565 .
O1 Y1 O1N 83.16(12) . .
O4 Y1 O2 79.85(11) . 6_656
O5 Y1 O2 73.80(13) 2_565 6_656
O3 Y1 O2 137.72(13) 6_556 6_656
O6 Y1 O2 144.55(13) 5_565 6_656
O1 Y1 O2 80.24(11) . 6_656
O1N Y1 O2 74.94(12) . 6_656
O4 Y1 O2 154.31(12) . .
O5 Y1 O2 67.61(11) 2_565 .
O3 Y1 O2 76.23(11) 6_556 .
O6 Y1 O2 78.20(11) 5_565 .
O1 Y1 O2 48.95(10) . .
O1N Y1 O2 122.34(11) . .
O2 Y1 O2 116.84(10) 6_656 .
O4 Y1 C11 173.81(14) . .
O5 Y1 C11 72.26(14) 2_565 .
O3 Y1 C11 101.29(14) 6_556 .
O6 Y1 C11 86.26(13) 5_565 .
O1 Y1 C11 24.18(12) . .
O1N Y1 C11 104.59(13) . .
O2 Y1 C11 96.57(13) 6_656 .
O2 Y1 C11 25.12(11) . .
C11 O1 Y1 107.4(3) . .
C1NC O1N Y1 132.0(4) . .
C11 O2 Y1 142.4(3) . 6_556
C11 O2 Y1 81.3(3) . .
Y1 O2 Y1 120.91(13) 6_556 .
C6 O3 Y1 139.3(3) . 6_656
C6 O4 Y1 139.2(3) . .
C7 O5 Y1 142.1(3) . 2_564
C7 O6 Y1 142.6(3) . 5_565
N1 C1 C2 123.9(5) . .
C1 C2 C3 118.3(5) . .
C1 C2 C7 121.2(5) . .
C3 C2 C7 120.3(4) . .
C4 C3 C2 118.9(4) . .
C3 C4 C5 118.1(4) . .
C3 C4 C6 122.0(4) . .
C5 C4 C6 119.8(5) . .
N1 C5 C4 124.0(5) . .
O3 C6 O4 126.4(5) . .
O3 C6 C4 117.3(5) . .
O4 C6 C4 116.4(5) . .
O5 C7 O6 124.8(5) . .
O5 C7 C2 117.4(4) . .
O6 C7 C2 117.9(5) . .
N2 C8 C9 124.3(5) . .
C8 C9 C10 118.3(5) . .
C8 C9 C11 120.2(4) . .
C10 C9 C11 121.5(5) . .
C9 C10 C9 119.4(6) 7_565 .
O1 C11 O2 120.7(5) . .
O1 C11 C9 118.3(4) . .
O2 C11 C9 121.0(4) . .
O1 C11 Y1 48.4(2) . .
O2 C11 Y1 73.6(3) . .
C9 C11 Y1 160.7(3) . .
C5 N1 C1 116.9(4) . .
C1NC N1N C1NB 120.7(4) . .
C1NC N1N C1ND 118.2(6) . .
C1NB N1N C1ND 118.7(7) . .
C1NC N1N C1NA 118.1(6) . .
C1NB N1N C1NA 115.0(7) . .
C1ND N1N C1NA 41.2(8) . .
C8 N2 C8 115.3(6) . 7_565
O1N C1NC N1N 123.6(5) . .

loop_
_geom_bond_atom_site_label_1
_geom_bond_atom_site_label_2
_geom_bond_distance
_geom_bond_site_symmetry_2
Y1 O4 2.278(3) .
Y1 O5 2.291(4) 2_565
Y1 O3 2.295(4) 6_556
Y1 O6 2.301(3) 5_565
Y1 O1 2.306(3) .
Y1 O1N 2.361(4) .
Y1 O2 2.369(3) 6_656
Y1 O2 2.854(3) .
Y1 C11 2.942(5) .
O1 C11 1.263(5) .
O1N C1NC 1.238(6) .
O2 C11 1.263(6) .
O2 Y1 2.369(3) 6_556
O3 C6 1.250(6) .
O3 Y1 2.295(4) 6_656
O4 C6 1.265(6) .
O5 C7 1.259(6) .
O5 Y1 2.291(4) 2_564
O6 C7 1.264(5) .
O6 Y1 2.301(3) 5_565
C1 N1 1.333(7) .
C1 C2 1.385(7) .
C2 C3 1.389(6) .
C2 C7 1.489(7) .
C3 C4 1.372(6) .
C4 C5 1.403(6) .
C4 C6 1.514(7) .
C5 N1 1.322(6) .
C8 N2 1.359(6) .
C8 C9 1.381(7) .
C9 C10 1.386(6) .
C9 C11 1.484(7) .
C10 C9 1.386(6) 7_565
N1N C1NC 1.303(7) .
N1N C1NB 1.487(7) .
N1N C1ND 1.503(8) .
N1N C1NA 1.525(9) .
N2 C8 1.359(6) 7_565
